data_4073264
loop_
_publ_author_name
'Cabeza, Javier A.'
'del R\'io, Ignacio'
'Garc\'ia-\'Alvarez, Pablo'
'Miguel, Daniel'

_publ_section_title
;
 Ruthenium Cluster Mediated Transformation of Linear Alkenes into Trienyl
 Ligands. Activation of Five C(sp3)&#x2212;H Bonds of 1-Octene, 1-Nonene,
 and 1-Decene
;
_journal_issue 10
_journal_name_full Organometallics
_journal_page_first 2482
_journal_paper_doi 10.1021/om070205h
_journal_volume 26
_journal_year 2007
_chemical_formula_moiety '2(C29 H18 N2 O15 Ru7), 0.25(C H2 Cl2), C H Cl3'
_chemical_formula_sum 'C59.25 H37.5 Cl3.5 N4 O30 Ru14'
_chemical_formula_weight 2824.49
_chemical_name_systematic
;
  ?
;
_space_group_IT_number 2
_symmetry_cell_setting triclinic
_symmetry_space_group_name_Hall '-P 1'
_symmetry_space_group_name_H-M 'P -1'
_atom_sites_solution_hydrogens geom
_atom_sites_solution_primary direct
_atom_sites_solution_secondary difmap
_audit_creation_method SHELXL-97
_cell_angle_alpha 88.188(4)
_cell_angle_beta 80.155(3)
_cell_angle_gamma 85.921(3)
_cell_formula_units_Z 2
_cell_length_a 11.949(2)
_cell_length_b 17.876(4)
_cell_length_c 18.820(4)
_cell_measurement_temperature 296(2)
_cell_volume 3950.0(14)
_computing_cell_refinement 'Bruker SMART'
_computing_data_collection 'Bruker SMART'
_computing_data_reduction 'Bruker SHELXTL'
_computing_molecular_graphics 'Bruker SHELXTL'
_computing_publication_material 'Bruker SHELXTL'
_computing_structure_refinement 'SHELXL-97 (Sheldrick, 1997)'
_computing_structure_solution 'SHELXS-97 (Sheldrick, 1990)'
_diffrn_ambient_temperature 296(2)
_diffrn_measured_fraction_theta_full 0.983
_diffrn_measured_fraction_theta_max 0.983
_diffrn_measurement_device_type 'CCD area detector'
_diffrn_measurement_method 'phi and omega scans'
_diffrn_radiation_monochromator graphite
_diffrn_radiation_source 'fine-focus sealed tube'
_diffrn_radiation_type MoK\a
_diffrn_radiation_wavelength 0.71073
_diffrn_reflns_av_R_equivalents 0.0222
_diffrn_reflns_av_sigmaI/netI 0.0243
_diffrn_reflns_limit_h_max 13
_diffrn_reflns_limit_h_min -13
_diffrn_reflns_limit_k_max 19
_diffrn_reflns_limit_k_min -11
_diffrn_reflns_limit_l_max 20
_diffrn_reflns_limit_l_min -20
_diffrn_reflns_number 17613
_diffrn_reflns_theta_full 23.28
_diffrn_reflns_theta_max 23.28
_diffrn_reflns_theta_min 1.10
_exptl_absorpt_coefficient_mu 2.790
_exptl_absorpt_correction_T_max 0.760
_exptl_absorpt_correction_T_min 0.490
_exptl_absorpt_correction_type empirical
_exptl_absorpt_process_details SADABS
_exptl_crystal_colour BLACK
_exptl_crystal_density_diffrn 2.375
_exptl_crystal_density_method 'not measured'
_exptl_crystal_description BLOCKS
_exptl_crystal_F_000 2673
_exptl_crystal_size_max 0.26
_exptl_crystal_size_mid 0.25
_exptl_crystal_size_min 0.10
_refine_diff_density_max 1.439
_refine_diff_density_min -1.010
_refine_diff_density_rms 0.179
_refine_ls_extinction_coef 0.00010(2)
_refine_ls_extinction_expression Fc^*^=kFc[1+0.001xFc^2^\l^3^/sin(2\q)]^-1/4^
_refine_ls_extinction_method SHELXL
_refine_ls_goodness_of_fit_ref 1.142
_refine_ls_hydrogen_treatment constr
_refine_ls_matrix_type full
_refine_ls_number_parameters 1015
_refine_ls_number_reflns 11171
_refine_ls_number_restraints 0
_refine_ls_restrained_S_all 1.142
_refine_ls_R_factor_all 0.0571
_refine_ls_R_factor_gt 0.0458
_refine_ls_shift/su_max 0.001
_refine_ls_shift/su_mean 0.000
_refine_ls_structure_factor_coef Fsqd
_refine_ls_weighting_details 'calc w=1/[\s^2^(Fo^2^)+(0.0383P)^2^+51.8640P] where P=(Fo^2^+2Fc^2^)/3'
_refine_ls_weighting_scheme calc
_refine_ls_wR_factor_gt 0.1057
_refine_ls_wR_factor_ref 0.1194
_reflns_number_gt 9557
_reflns_number_total 11171
_reflns_threshold_expression >2sigma(I)
_cod_data_source_file om070205h-file001.cif
_cod_data_source_block 2a_(pg167am)
_cod_depositor_comments
;
The following automatic conversions were performed:

'_exptl_absorpt_correction_type' value 'EMPIRICAL' changed to
'empirical' according to
/home/saulius/struct/CIF-dictionaries/cif_core.dic dictionary named
'cif_core.dic' version 2.4.1 from 2010-06-29.

Automatic conversion script
Id: cif_fix_values 1715 2011-07-08 13:25:40Z adriana 
;
_cod_original_cell_volume 3949.7(13)
_cod_original_formula_sum 'C59.25 H37.50 Cl3.5 N4 O30 Ru14'
_cod_database_code 4073264

loop_
_symmetry_equiv_pos_as_xyz
'x, y, z'
'-x, -y, -z'

loop_
_atom_site_label
_atom_site_type_symbol
_atom_site_fract_x
_atom_site_fract_y
_atom_site_fract_z
_atom_site_U_iso_or_equiv
_atom_site_adp_type
_atom_site_occupancy
_atom_site_symmetry_multiplicity
_atom_site_calc_flag
_atom_site_refinement_flags
Ru1 Ru 1.01330(6) 0.34637(4) 0.16631(4) 0.03033(19) Uani 1 1 d .
H100 H 0.9835 0.2927 0.0870 0.045 Uiso 1 1 d R
Ru2 Ru 1.03567(6) 0.19930(4) 0.12416(4) 0.02673(18) Uani 1 1 d .
Ru3 Ru 1.22185(6) 0.26829(5) 0.14782(4) 0.0334(2) Uani 1 1 d .
Ru4 Ru 0.81744(6) 0.31627(4) 0.25907(4) 0.03265(19) Uani 1 1 d .
Ru5 Ru 0.84351(6) 0.17060(4) 0.22015(4) 0.02730(18) Uani 1 1 d .
Ru6 Ru 0.82498(6) 0.28131(4) 0.11392(4) 0.02968(18) Uani 1 1 d .
Ru7 Ru 0.84388(6) 0.12755(4) 0.08655(4) 0.03115(19) Uani 1 1 d .
N1 N 0.9841(6) 0.2437(4) 0.2288(4) 0.0294(17) Uani 1 1 d .
N2 N 1.1660(6) 0.2321(4) 0.2611(4) 0.0288(17) Uani 1 1 d .
C100 C 0.8606(10) 0.4137(7) 0.2120(6) 0.050(3) Uani 1 1 d .
O100 O 0.8322(8) 0.4768(5) 0.2059(6) 0.073(3) Uani 1 1 d .
C101 C 1.0910(10) 0.3955(6) 0.2294(7) 0.051(3) Uani 1 1 d .
O101 O 1.1291(8) 0.4296(6) 0.2677(6) 0.080(3) Uani 1 1 d .
C102 C 1.0498(10) 0.4214(7) 0.0972(7) 0.055(3) Uani 1 1 d .
O102 O 1.0708(9) 0.4691(6) 0.0560(6) 0.096(4) Uani 1 1 d .
C201 C 1.1127(9) 0.1112(6) 0.1514(6) 0.047(3) Uani 1 1 d .
O201 O 1.1585(8) 0.0574(5) 0.1684(6) 0.084(3) Uani 1 1 d .
C202 C 1.0881(9) 0.1761(6) 0.0274(6) 0.043(3) Uani 1 1 d .
O202 O 1.1244(7) 0.1648(6) -0.0324(4) 0.076(3) Uani 1 1 d .
C301 C 1.3294(9) 0.3378(7) 0.1655(6) 0.049(3) Uani 1 1 d .
O301 O 1.3928(8) 0.3799(5) 0.1714(6) 0.077(3) Uani 1 1 d .
C302 C 1.3322(9) 0.1875(7) 0.1241(6) 0.050(3) Uani 1 1 d .
O302 O 1.3984(8) 0.1411(6) 0.1050(6) 0.085(3) Uani 1 1 d .
C303 C 1.2327(9) 0.2973(6) 0.0508(6) 0.047(3) Uani 1 1 d .
O303 O 1.2399(8) 0.3174(6) -0.0089(4) 0.071(3) Uani 1 1 d .
C401 C 0.8334(9) 0.3407(7) 0.3538(6) 0.049(3) Uani 1 1 d .
O401 O 0.8407(8) 0.3581(6) 0.4100(5) 0.075(3) Uani 1 1 d .
C402 C 0.6651(11) 0.3548(7) 0.2785(6) 0.054(3) Uani 1 1 d .
O402 O 0.5741(7) 0.3788(6) 0.2904(6) 0.083(3) Uani 1 1 d .
C500 C 0.7335(9) 0.1047(6) 0.1835(6) 0.040(2) Uani 1 1 d .
O500 O 0.6540(7) 0.0721(5) 0.2011(4) 0.061(2) Uani 1 1 d .
C501 C 0.9004(9) 0.0848(6) 0.2666(6) 0.044(3) Uani 1 1 d .
O501 O 0.9357(9) 0.0327(5) 0.2940(5) 0.079(3) Uani 1 1 d .
C502 C 0.7217(9) 0.1913(6) 0.3001(5) 0.042(2) Uani 1 1 d .
O502 O 0.6427(8) 0.1861(5) 0.3423(5) 0.072(3) Uani 1 1 d .
C601 C 0.6779(9) 0.2568(7) 0.1542(6) 0.048(3) Uani 1 1 d .
O601 O 0.5837(6) 0.2454(5) 0.1710(4) 0.056(2) Uani 1 1 d .
C701 C 0.9189(9) 0.0342(6) 0.0878(6) 0.043(3) Uani 1 1 d .
O701 O 0.9693(7) -0.0227(5) 0.0896(5) 0.065(2) Uani 1 1 d .
C1 C 0.7165(11) 0.3795(7) 0.0797(7) 0.061(3) Uani 1 1 d .
H1A H 0.6488 0.3678 0.0614 0.073 Uiso 1 1 calc R
H1B H 0.7044 0.4225 0.1110 0.073 Uiso 1 1 calc R
C2 C 0.8185(11) 0.3740(7) 0.0312(7) 0.060(3) Uani 1 1 d .
H2 H 0.8709 0.4140 0.0291 0.072 Uiso 1 1 calc R
C3 C 0.8568(10) 0.3064(7) -0.0047(6) 0.048(3) Uani 1 1 d .
H3 H 0.9357 0.3018 -0.0300 0.058 Uiso 1 1 calc R
C4 C 0.7934(9) 0.2417(6) 0.0010(5) 0.044(3) Uani 1 1 d .
H4 H 0.7149 0.2515 -0.0073 0.053 Uiso 1 1 calc R
C5 C 0.8465(9) 0.1700(7) -0.0251(5) 0.045(3) Uani 1 1 d .
H5 H 0.9198 0.1694 -0.0577 0.054 Uiso 1 1 calc R
C6 C 0.7898(9) 0.1045(7) -0.0157(6) 0.049(3) Uani 1 1 d .
H6 H 0.8252 0.0602 -0.0423 0.059 Uiso 1 1 calc R
C7 C 0.6937(9) 0.0954(7) 0.0370(6) 0.046(3) Uani 1 1 d .
H7 H 0.6355 0.1369 0.0365 0.056 Uiso 1 1 calc R
C8 C 0.6436(11) 0.0203(8) 0.0485(8) 0.068(4) Uani 1 1 d .
H8A H 0.7038 -0.0187 0.0429 0.102 Uiso 1 1 calc R
H8B H 0.5949 0.0143 0.0137 0.102 Uiso 1 1 calc R
H8C H 0.6002 0.0172 0.0962 0.102 Uiso 1 1 calc R
C11 C 1.0502(7) 0.2285(5) 0.2812(5) 0.028(2) Uani 1 1 d .
C12 C 1.0070(8) 0.2051(5) 0.3515(5) 0.032(2) Uani 1 1 d .
H12 H 0.9298 0.1979 0.3642 0.039 Uiso 1 1 calc R
C13 C 1.0774(9) 0.1927(6) 0.4021(5) 0.042(2) Uani 1 1 d .
H13 H 1.0477 0.1805 0.4497 0.050 Uiso 1 1 calc R
C14 C 1.1905(9) 0.1984(6) 0.3814(5) 0.041(2) Uani 1 1 d .
H14 H 1.2386 0.1902 0.4152 0.049 Uiso 1 1 calc R
C15 C 1.2359(8) 0.2162(5) 0.3111(5) 0.036(2) Uani 1 1 d .
C16 C 1.3627(8) 0.2195(8) 0.2897(6) 0.056(3) Uani 1 1 d .
H16A H 1.3802 0.2699 0.2753 0.084 Uiso 1 1 calc R
H16B H 1.3896 0.1866 0.2502 0.084 Uiso 1 1 calc R
H16C H 1.3991 0.2041 0.3299 0.084 Uiso 1 1 calc R
Ru51 Ru 0.54028(7) 0.75293(5) 0.21239(4) 0.0338(2) Uani 1 1 d .
H150 H 0.5131 0.8511 0.2497 0.051 Uiso 1 1 d R
Ru52 Ru 0.55019(6) 0.82084(4) 0.34077(4) 0.02918(18) Uani 1 1 d .
Ru53 Ru 0.73960(7) 0.74891(5) 0.26562(5) 0.0408(2) Uani 1 1 d .
Ru54 Ru 0.33421(7) 0.70154(5) 0.27193(5) 0.0400(2) Uani 1 1 d .
Ru55 Ru 0.34927(6) 0.76335(4) 0.39941(4) 0.03213(19) Uani 1 1 d .
Ru56 Ru 0.35232(7) 0.85692(5) 0.27737(4) 0.03332(19) Uani 1 1 d .
Ru57 Ru 0.35723(6) 0.91099(5) 0.41368(4) 0.03360(19) Uani 1 1 d .
N51 N 0.4927(7) 0.7134(4) 0.3214(4) 0.0315(18) Uani 1 1 d .
N52 N 0.6724(7) 0.6498(5) 0.3265(4) 0.041(2) Uani 1 1 d .
C150 C 0.3985(10) 0.7211(7) 0.1677(6) 0.055(3) Uani 1 1 d .
O150 O 0.3775(9) 0.7197(7) 0.1100(5) 0.087(3) Uani 1 1 d .
C151 C 0.6172(10) 0.6614(8) 0.1767(6) 0.052(3) Uani 1 1 d .
O151 O 0.6562(9) 0.6049(5) 0.1558(5) 0.071(3) Uani 1 1 d .
C152 C 0.5870(10) 0.8008(6) 0.1241(6) 0.048(3) Uani 1 1 d .
O152 O 0.6119(9) 0.8315(5) 0.0692(5) 0.075(3) Uani 1 1 d .
C251 C 0.6082(9) 0.7956(6) 0.4255(6) 0.043(3) Uani 1 1 d .
O251 O 0.6440(8) 0.7833(6) 0.4772(5) 0.074(3) Uani 1 1 d .
C252 C 0.6112(8) 0.9145(6) 0.3404(5) 0.041(2) Uani 1 1 d .
O252 O 0.6571(7) 0.9691(5) 0.3410(5) 0.063(2) Uani 1 1 d .
C351 C 0.8370(10) 0.7713(8) 0.3314(7) 0.059(3) Uani 1 1 d .
O351 O 0.8908(8) 0.7875(7) 0.3715(6) 0.095(4) Uani 1 1 d .
C352 C 0.8522(10) 0.6968(8) 0.1938(7) 0.059(3) Uani 1 1 d .
O352 O 0.9167(8) 0.6716(7) 0.1502(5) 0.090(3) Uani 1 1 d .
C353 C 0.7634(10) 0.8408(8) 0.2170(7) 0.061(3) Uani 1 1 d .
O353 O 0.7786(9) 0.8978(6) 0.1875(6) 0.087(3) Uani 1 1 d .
C451 C 0.3387(12) 0.5960(8) 0.2666(7) 0.063(3) Uani 1 1 d .
O451 O 0.3411(12) 0.5328(6) 0.2594(7) 0.111(4) Uani 1 1 d .
C452 C 0.1907(11) 0.7070(9) 0.2494(8) 0.073(4) Uani 1 1 d .
O452 O 0.1018(9) 0.7094(9) 0.2326(8) 0.124(5) Uani 1 1 d .
C550 C 0.2475(9) 0.8357(6) 0.4670(6) 0.047(3) Uani 1 1 d .
O550 O 0.1707(8) 0.8368(5) 0.5140(5) 0.079(3) Uani 1 1 d .
C551 C 0.3884(9) 0.7152(7) 0.4820(6) 0.048(3) Uani 1 1 d .
O551 O 0.4124(8) 0.6858(5) 0.5337(5) 0.071(3) Uani 1 1 d .
C553 C 0.2194(10) 0.7073(6) 0.4028(6) 0.051(3) Uani 1 1 d .
O553 O 0.1298(7) 0.6847(5) 0.4201(5) 0.072(3) Uani 1 1 d .
C651 C 0.2016(10) 0.8507(7) 0.3210(7) 0.054(3) Uani 1 1 d .
O651 O 0.1048(7) 0.8562(5) 0.3415(5) 0.070(3) Uani 1 1 d .
C751 C 0.4220(9) 0.9181(6) 0.4943(6) 0.046(3) Uani 1 1 d .
O751 O 0.4649(8) 0.9183(5) 0.5450(4) 0.062(2) Uani 1 1 d .
C51 C 0.2575(11) 0.8927(7) 0.1862(6) 0.059(3) Uani 1 1 d .
H51A H 0.2469 0.8538 0.1537 0.071 Uiso 1 1 calc R
H51B H 0.1915 0.9276 0.1981 0.071 Uiso 1 1 calc R
C52 C 0.3663(12) 0.9238(7) 0.1743(6) 0.061(3) Uani 1 1 d .
H52 H 0.4234 0.9078 0.1328 0.073 Uiso 1 1 calc R
C53 C 0.3973(10) 0.9693(6) 0.2269(6) 0.047(3) Uani 1 1 d .
H53 H 0.4772 0.9813 0.2210 0.056 Uiso 1 1 calc R
C54 C 0.3261(9) 0.9888(6) 0.2931(6) 0.043(3) Uani 1 1 d .
H54 H 0.2501 1.0103 0.2877 0.052 Uiso 1 1 calc R
C55 C 0.3696(10) 1.0180(6) 0.3510(6) 0.047(3) Uani 1 1 d .
H55 H 0.4447 1.0384 0.3399 0.056 Uiso 1 1 calc R
C56 C 0.3060(9) 1.0316(6) 0.4197(7) 0.048(3) Uani 1 1 d .
H56 H 0.3369 1.0623 0.4530 0.058 Uiso 1 1 calc R
C57 C 0.2053(10) 0.9951(6) 0.4449(6) 0.051(3) Uani 1 1 d .
H57 H 0.1524 0.9978 0.4103 0.061 Uiso 1 1 calc R
C58 C 0.1457(11) 1.0078(9) 0.5223(7) 0.073(4) Uani 1 1 d .
H58A H 0.0949 1.0520 0.5239 0.109 Uiso 1 1 calc R
H58B H 0.2015 1.0140 0.5524 0.109 Uiso 1 1 calc R
H58C H 0.1031 0.9653 0.5394 0.109 Uiso 1 1 calc R
C61 C 0.5563(7) 0.6512(6) 0.3421(5) 0.033(2) Uani 1 1 d .
C62 C 0.5064(10) 0.5893(6) 0.3783(6) 0.045(3) Uani 1 1 d .
H62 H 0.4275 0.5898 0.3891 0.054 Uiso 1 1 calc R
C63 C 0.5680(12) 0.5292(7) 0.3980(6) 0.060(3) Uani 1 1 d .
H63 H 0.5330 0.4883 0.4214 0.072 Uiso 1 1 calc R
C64 C 0.6828(12) 0.5297(7) 0.3828(7) 0.065(4) Uani 1 1 d .
H64 H 0.7270 0.4883 0.3960 0.078 Uiso 1 1 calc R
C65 C 0.7356(10) 0.5897(6) 0.3485(6) 0.047(3) Uani 1 1 d .
C66 C 0.8630(11) 0.5905(9) 0.3317(8) 0.079(4) Uani 1 1 d .
H66A H 0.8859 0.6369 0.3470 0.118 Uiso 1 1 calc R
H66B H 0.8880 0.5856 0.2807 0.118 Uiso 1 1 calc R
H66C H 0.8966 0.5494 0.3568 0.118 Uiso 1 1 calc R
C90 C 0.7949(16) 0.5776(10) 0.5736(10) 0.102(6) Uani 1 1 d .
H90 H 0.8060 0.5786 0.6240 0.122 Uiso 1 1 calc R
Cl91 Cl 0.8109(6) 0.4852(3) 0.5515(4) 0.137(2) Uani 1 1 d .
Cl92 Cl 0.9000(6) 0.6270(4) 0.5267(5) 0.200(4) Uani 1 1 d .
Cl93 Cl 0.6660(5) 0.6181(3) 0.5728(5) 0.159(3) Uani 1 1 d .
Cl96 Cl 0.5278(16) 0.5797(12) 0.0094(12) 0.085(7) Uani 0.25 1 d PG
C95 C 0.446(5) 0.508(2) 0.0540(13) 0.084(17) Uiso 0.25 1 d PG
H95A H 0.3806 0.5432 0.0659 0.101 Uiso 0.25 1 d PG
H95B H 0.4671 0.4832 0.0959 0.101 Uiso 0.25 1 d PG
Cl97 Cl 0.428(2) 0.4447(11) -0.0128(14) 0.106(10) Uani 0.25 1 d PG

loop_
_atom_site_aniso_label
_atom_site_aniso_U_11
_atom_site_aniso_U_22
_atom_site_aniso_U_33
_atom_site_aniso_U_23
_atom_site_aniso_U_13
_atom_site_aniso_U_12
Ru1 0.0298(4) 0.0293(4) 0.0323(4) 0.0035(3) -0.0062(3) -0.0043(3)
Ru2 0.0207(4) 0.0322(4) 0.0265(4) -0.0019(3) -0.0017(3) -0.0016(3)
Ru3 0.0230(4) 0.0448(5) 0.0315(4) 0.0011(3) -0.0004(3) -0.0071(3)
Ru4 0.0264(4) 0.0387(4) 0.0313(4) -0.0057(3) -0.0025(3) 0.0044(3)
Ru5 0.0249(4) 0.0326(4) 0.0240(4) 0.0028(3) -0.0029(3) -0.0038(3)
Ru6 0.0244(4) 0.0352(4) 0.0297(4) 0.0044(3) -0.0068(3) -0.0009(3)
Ru7 0.0266(4) 0.0393(5) 0.0281(4) -0.0045(3) -0.0046(3) -0.0047(3)
N1 0.031(4) 0.031(4) 0.025(4) 0.002(3) 0.002(3) -0.006(3)
N2 0.026(4) 0.034(4) 0.027(4) 0.001(3) -0.010(3) 0.005(3)
C100 0.049(7) 0.046(7) 0.050(7) 0.000(5) 0.003(5) 0.000(5)
O100 0.071(6) 0.037(5) 0.102(7) 0.004(5) -0.001(5) 0.016(4)
C101 0.051(7) 0.045(7) 0.057(7) -0.004(6) -0.006(6) -0.006(6)
O101 0.080(7) 0.078(7) 0.091(7) -0.026(6) -0.032(6) -0.020(5)
C102 0.041(6) 0.054(7) 0.072(8) 0.016(7) -0.016(6) -0.011(5)
O102 0.093(8) 0.087(7) 0.110(9) 0.064(7) -0.023(6) -0.028(6)
C201 0.033(6) 0.046(7) 0.062(7) 0.001(5) -0.011(5) 0.001(5)
O201 0.069(6) 0.049(5) 0.135(9) 0.016(6) -0.036(6) 0.024(5)
C202 0.041(6) 0.053(7) 0.037(6) -0.010(5) -0.011(5) -0.007(5)
O202 0.051(5) 0.132(9) 0.041(5) -0.037(5) 0.016(4) -0.019(5)
C301 0.040(6) 0.065(8) 0.046(6) -0.004(6) -0.014(5) -0.008(6)
O301 0.063(6) 0.073(6) 0.105(8) 0.000(6) -0.034(5) -0.026(5)
C302 0.029(6) 0.065(8) 0.053(7) 0.000(6) 0.000(5) -0.006(6)
O302 0.053(6) 0.097(8) 0.096(8) -0.024(6) 0.000(5) 0.028(6)
C303 0.040(6) 0.057(7) 0.038(7) -0.006(5) 0.009(5) -0.011(5)
O303 0.070(6) 0.106(7) 0.034(5) 0.011(5) 0.003(4) -0.025(5)
C401 0.037(6) 0.058(7) 0.049(7) -0.002(6) -0.006(5) 0.004(5)
O401 0.082(7) 0.092(7) 0.052(6) -0.034(5) -0.018(5) 0.019(5)
C402 0.052(8) 0.064(8) 0.048(7) -0.017(6) -0.014(6) 0.010(6)
O402 0.033(5) 0.102(8) 0.110(8) -0.038(6) -0.009(5) 0.030(5)
C500 0.033(6) 0.044(6) 0.043(6) -0.009(5) -0.004(5) -0.004(5)
O500 0.049(5) 0.076(6) 0.057(5) -0.008(4) 0.006(4) -0.034(5)
C501 0.050(6) 0.044(6) 0.036(6) 0.008(5) -0.008(5) -0.004(5)
O501 0.100(8) 0.057(6) 0.081(7) 0.025(5) -0.029(6) 0.006(5)
C502 0.046(6) 0.049(6) 0.031(5) -0.003(5) -0.002(5) -0.004(5)
O502 0.062(6) 0.081(6) 0.059(5) -0.006(5) 0.032(5) -0.015(5)
C601 0.034(6) 0.069(8) 0.037(6) -0.002(5) -0.001(5) 0.007(5)
O601 0.028(4) 0.070(5) 0.066(5) 0.008(4) 0.000(4) -0.003(4)
C701 0.037(6) 0.045(7) 0.044(6) -0.012(5) 0.005(5) -0.010(5)
O701 0.054(5) 0.041(5) 0.094(7) -0.010(4) 0.004(5) 0.006(4)
C1 0.060(8) 0.055(8) 0.073(9) 0.008(6) -0.033(7) 0.008(6)
C2 0.065(8) 0.061(8) 0.061(8) 0.036(7) -0.032(7) -0.011(6)
C3 0.052(7) 0.061(8) 0.034(6) 0.021(5) -0.018(5) -0.011(6)
C4 0.043(6) 0.064(7) 0.031(5) 0.016(5) -0.025(5) -0.015(5)
C5 0.042(6) 0.065(8) 0.028(5) -0.006(5) -0.004(5) -0.004(5)
C6 0.047(6) 0.074(8) 0.034(6) -0.010(5) -0.024(5) -0.004(6)
C7 0.034(6) 0.065(7) 0.046(6) 0.006(5) -0.018(5) -0.018(5)
C8 0.047(7) 0.081(10) 0.076(9) -0.017(7) -0.009(7) -0.007(7)
C11 0.025(5) 0.021(4) 0.035(5) -0.011(4) 0.008(4) -0.008(4)
C12 0.028(5) 0.034(5) 0.032(5) 0.001(4) 0.004(4) -0.001(4)
C13 0.044(6) 0.059(7) 0.025(5) 0.009(5) -0.014(5) -0.005(5)
C14 0.040(6) 0.051(6) 0.037(6) -0.001(5) -0.018(5) -0.005(5)
C15 0.027(5) 0.037(5) 0.045(6) 0.007(4) -0.011(4) -0.006(4)
C16 0.027(6) 0.089(9) 0.055(7) 0.013(6) -0.019(5) -0.001(6)
Ru51 0.0332(4) 0.0434(5) 0.0249(4) -0.0009(3) -0.0047(3) -0.0027(3)
Ru52 0.0238(4) 0.0383(4) 0.0257(4) -0.0010(3) -0.0034(3) -0.0052(3)
Ru53 0.0257(4) 0.0564(6) 0.0387(5) -0.0044(4) 0.0002(3) -0.0036(4)
Ru54 0.0351(5) 0.0437(5) 0.0449(5) -0.0040(4) -0.0134(4) -0.0102(4)
Ru55 0.0272(4) 0.0371(4) 0.0313(4) 0.0029(3) -0.0019(3) -0.0062(3)
Ru56 0.0312(4) 0.0396(5) 0.0305(4) 0.0026(3) -0.0100(3) -0.0020(3)
Ru57 0.0297(4) 0.0385(5) 0.0319(4) -0.0030(3) -0.0026(3) -0.0022(3)
N51 0.039(4) 0.026(4) 0.031(4) 0.000(3) -0.007(3) -0.011(4)
N52 0.048(5) 0.043(5) 0.034(5) -0.006(4) -0.014(4) 0.005(4)
C150 0.056(7) 0.068(8) 0.048(7) 0.003(6) -0.024(6) -0.016(6)
O150 0.084(7) 0.136(10) 0.055(6) -0.001(6) -0.042(5) -0.027(6)
C151 0.049(7) 0.069(9) 0.041(6) -0.001(6) -0.016(5) -0.013(6)
O151 0.094(7) 0.055(6) 0.065(6) -0.017(5) -0.020(5) 0.010(5)
C152 0.052(7) 0.052(7) 0.040(7) -0.001(5) -0.006(5) -0.001(5)
O152 0.094(7) 0.080(6) 0.043(5) 0.021(5) 0.005(5) -0.003(5)
C251 0.037(6) 0.047(6) 0.048(7) -0.009(5) -0.009(5) -0.010(5)
O251 0.070(6) 0.117(8) 0.046(5) 0.007(5) -0.036(5) -0.008(5)
C252 0.034(5) 0.053(7) 0.034(6) -0.004(5) 0.000(4) -0.004(5)
O252 0.057(5) 0.060(5) 0.074(6) -0.006(4) -0.003(4) -0.028(4)
C351 0.036(6) 0.076(9) 0.064(8) -0.016(7) -0.002(6) -0.010(6)
O351 0.058(6) 0.149(11) 0.088(8) -0.030(7) -0.021(6) -0.033(6)
C352 0.043(7) 0.088(10) 0.046(7) -0.018(7) -0.006(6) -0.001(6)
O352 0.044(5) 0.149(10) 0.065(6) -0.034(6) 0.018(5) 0.020(6)
C353 0.040(7) 0.082(10) 0.056(8) -0.022(7) 0.011(6) -0.010(6)
O353 0.101(8) 0.072(7) 0.077(7) 0.007(6) 0.024(6) -0.035(6)
C451 0.085(10) 0.058(8) 0.055(8) -0.008(6) -0.025(7) -0.019(7)
O451 0.175(13) 0.059(7) 0.111(9) -0.012(6) -0.045(9) -0.031(7)
C452 0.040(7) 0.105(11) 0.079(10) -0.045(8) -0.013(7) -0.010(7)
O452 0.062(7) 0.183(14) 0.143(11) -0.060(10) -0.046(7) -0.017(8)
C550 0.032(6) 0.058(7) 0.049(7) 0.004(5) 0.001(5) -0.001(5)
O550 0.060(6) 0.076(6) 0.083(7) -0.013(5) 0.045(5) -0.011(5)
C551 0.042(6) 0.058(7) 0.040(6) -0.001(6) 0.002(5) -0.004(5)
O551 0.075(6) 0.086(7) 0.049(5) 0.012(5) -0.009(5) 0.017(5)
C553 0.046(7) 0.050(7) 0.056(7) 0.005(5) -0.006(5) -0.012(6)
O553 0.044(5) 0.077(6) 0.096(7) 0.018(5) -0.006(5) -0.025(5)
C651 0.041(7) 0.055(7) 0.070(8) -0.005(6) -0.017(6) -0.013(5)
O651 0.034(5) 0.081(6) 0.099(7) 0.006(5) -0.019(5) -0.006(4)
C751 0.048(6) 0.045(6) 0.040(6) 0.000(5) 0.004(5) -0.007(5)
O751 0.075(6) 0.077(6) 0.041(5) 0.009(4) -0.022(4) -0.025(5)
C51 0.078(9) 0.055(7) 0.053(7) 0.008(6) -0.041(7) 0.010(7)
C52 0.089(10) 0.054(7) 0.037(6) 0.019(6) -0.015(6) 0.012(7)
C53 0.048(6) 0.046(6) 0.040(6) 0.012(5) 0.001(5) 0.005(5)
C54 0.043(6) 0.041(6) 0.043(6) 0.014(5) -0.010(5) 0.018(5)
C55 0.058(7) 0.033(6) 0.049(7) 0.002(5) -0.010(6) 0.006(5)
C56 0.044(6) 0.035(6) 0.065(8) 0.000(5) -0.013(6) 0.007(5)
C57 0.048(7) 0.056(7) 0.046(6) -0.008(5) -0.013(5) 0.018(6)
C58 0.053(8) 0.091(11) 0.069(9) -0.006(8) -0.002(7) 0.012(7)
C61 0.019(5) 0.046(6) 0.032(5) -0.017(4) 0.000(4) -0.004(4)
C62 0.059(7) 0.034(6) 0.041(6) 0.004(5) -0.006(5) -0.001(5)
C63 0.088(10) 0.039(7) 0.049(7) 0.010(5) -0.005(7) -0.005(6)
C64 0.078(10) 0.048(8) 0.068(9) -0.017(6) -0.015(7) 0.020(7)
C65 0.058(7) 0.040(6) 0.044(6) -0.011(5) -0.013(5) 0.009(5)
C66 0.055(8) 0.090(11) 0.092(11) -0.017(9) -0.028(8) 0.031(8)
C90 0.105(14) 0.112(14) 0.086(12) -0.016(10) -0.013(10) 0.011(11)
Cl91 0.158(5) 0.075(3) 0.159(5) 0.012(3) 0.009(4) 0.016(3)
Cl92 0.125(5) 0.150(6) 0.303(10) -0.101(6) 0.073(6) -0.071(4)
Cl93 0.083(3) 0.112(4) 0.278(9) -0.044(5) -0.012(4) 0.002(3)
Cl96 0.064(10) 0.14(2) 0.068(10) 0.020(12) -0.062(9) -0.020(11)
Cl97 0.17(3) 0.071(12) 0.116(15) 0.053(11) -0.121(19) -0.052(14)

loop_
_atom_type_symbol
_atom_type_description
_atom_type_scat_dispersion_real
_atom_type_scat_dispersion_imag
_atom_type_scat_source
C C 0.0033 0.0016 'International Tables Vol C Tables 4.2.6.8 and 6.1.1.4'
H H 0.0000 0.0000 'International Tables Vol C Tables 4.2.6.8 and 6.1.1.4'
N N 0.0061 0.0033 'International Tables Vol C Tables 4.2.6.8 and 6.1.1.4'
O O 0.0106 0.0060 'International Tables Vol C Tables 4.2.6.8 and 6.1.1.4'
Ru Ru -1.2594 0.8363 'International Tables Vol C Tables 4.2.6.8 and 6.1.1.4'
Cl Cl 0.1484 0.1585 'International Tables Vol C Tables 4.2.6.8 and 6.1.1.4'

loop_
_geom_angle_atom_site_label_1
_geom_angle_atom_site_label_2
_geom_angle_atom_site_label_3
_geom_angle
C102 Ru1 C101 89.2(5)
C102 Ru1 N1 168.3(5)
C101 Ru1 N1 98.5(4)
C102 Ru1 C100 89.7(5)
C101 Ru1 C100 87.4(5)
N1 Ru1 C100 99.5(4)
C102 Ru1 Ru3 97.6(4)
C101 Ru1 Ru3 77.5(4)
N1 Ru1 Ru3 75.5(2)
C100 Ru1 Ru3 163.1(3)
C102 Ru1 Ru4 133.4(4)
C101 Ru1 Ru4 100.2(4)
N1 Ru1 Ru4 54.2(2)
C100 Ru1 Ru4 45.9(3)
Ru3 Ru1 Ru4 129.02(4)
C102 Ru1 Ru2 119.0(4)
C101 Ru1 Ru2 129.9(4)
N1 Ru1 Ru2 49.36(19)
C100 Ru1 Ru2 129.2(3)
Ru3 Ru1 Ru2 59.50(3)
Ru4 Ru1 Ru2 89.26(3)
C102 Ru1 Ru6 101.4(4)
C101 Ru1 Ru6 158.7(4)
N1 Ru1 Ru6 74.4(2)
C100 Ru1 Ru6 74.3(3)
Ru3 Ru1 Ru6 118.65(4)
Ru4 Ru1 Ru6 59.16(3)
Ru2 Ru1 Ru6 60.20(3)
C102 Ru1 H100 83.8
C101 Ru1 H100 161.8
N1 Ru1 H100 86.2
C100 Ru1 H100 109.3
Ru3 Ru1 H100 86.7
Ru4 Ru1 H100 96.8
Ru2 Ru1 H100 43.5
Ru6 Ru1 H100 39.5
C201 Ru2 C202 89.2(5)
C201 Ru2 N1 97.5(4)
C202 Ru2 N1 170.6(4)
C201 Ru2 Ru3 85.2(3)
C202 Ru2 Ru3 97.5(3)
N1 Ru2 Ru3 76.5(2)
C201 Ru2 Ru5 91.9(3)
C202 Ru2 Ru5 134.0(3)
N1 Ru2 Ru5 52.83(19)
Ru3 Ru2 Ru5 128.49(4)
C201 Ru2 Ru1 135.6(4)
C202 Ru2 Ru1 120.0(3)
N1 Ru2 Ru1 50.8(2)
Ru3 Ru2 Ru1 60.07(3)
Ru5 Ru2 Ru1 89.83(3)
C201 Ru2 Ru6 148.8(3)
C202 Ru2 Ru6 100.9(3)
N1 Ru2 Ru6 76.8(2)
Ru3 Ru2 Ru6 121.96(4)
Ru5 Ru2 Ru6 59.90(3)
Ru1 Ru2 Ru6 63.02(3)
C201 Ru2 Ru7 96.1(3)
C202 Ru2 Ru7 78.1(3)
N1 Ru2 Ru7 107.6(2)
Ru3 Ru2 Ru7 175.36(4)
Ru5 Ru2 Ru7 56.00(3)
Ru1 Ru2 Ru7 120.83(3)
Ru6 Ru2 Ru7 58.16(3)
C201 Ru2 H100 169.7
C202 Ru2 H100 84.9
N1 Ru2 H100 87.5
Ru3 Ru2 H100 87.2
Ru5 Ru2 H100 98.3
Ru1 Ru2 H100 43.5
Ru6 Ru2 H100 41.2
Ru7 Ru2 H100 91.0
C303 Ru3 C302 91.2(5)
C303 Ru3 C301 93.2(5)
C302 Ru3 C301 95.0(5)
C303 Ru3 N2 166.4(4)
C302 Ru3 N2 96.1(4)
C301 Ru3 N2 97.6(4)
C303 Ru3 Ru2 83.9(3)
C302 Ru3 Ru2 98.2(3)
C301 Ru3 Ru2 166.5(4)
N2 Ru3 Ru2 83.74(19)
C303 Ru3 Ru1 85.5(3)
C302 Ru3 Ru1 158.6(3)
C301 Ru3 Ru1 106.3(4)
N2 Ru3 Ru1 83.49(18)
Ru2 Ru3 Ru1 60.43(3)
C402 Ru4 C401 89.1(5)
C402 Ru4 C100 89.3(5)
C401 Ru4 C100 97.1(5)
C402 Ru4 N1 166.1(4)
C401 Ru4 N1 98.6(4)
C100 Ru4 N1 101.1(4)
C402 Ru4 Ru5 114.0(4)
C401 Ru4 Ru5 119.1(4)
C100 Ru4 Ru5 135.8(3)
N1 Ru4 Ru5 52.13(18)
C402 Ru4 Ru1 137.8(4)
C401 Ru4 Ru1 109.0(3)
C100 Ru4 Ru1 51.8(3)
N1 Ru4 Ru1 49.92(18)
Ru5 Ru4 Ru1 90.54(3)
C402 Ru4 Ru6 97.8(3)
C401 Ru4 Ru6 172.4(3)
C100 Ru4 Ru6 79.9(3)
N1 Ru4 Ru6 75.30(19)
Ru5 Ru4 Ru6 60.81(3)
Ru1 Ru4 Ru6 63.73(3)
C501 Ru5 C502 92.7(5)
C501 Ru5 C500 88.2(4)
C502 Ru5 C500 85.7(4)
C501 Ru5 N1 97.4(4)
C502 Ru5 N1 108.3(4)
C500 Ru5 N1 164.6(3)
C501 Ru5 Ru7 104.4(3)
C502 Ru5 Ru7 132.1(3)
C500 Ru5 Ru7 51.4(3)
N1 Ru5 Ru7 113.17(18)
C501 Ru5 Ru4 130.7(3)
C502 Ru5 Ru4 66.2(3)
C500 Ru5 Ru4 130.5(3)
N1 Ru5 Ru4 54.33(19)
Ru7 Ru5 Ru4 123.05(4)
C501 Ru5 Ru2 98.9(3)
C502 Ru5 Ru2 155.8(3)
C500 Ru5 Ru2 115.7(3)
N1 Ru5 Ru2 49.28(18)
Ru7 Ru5 Ru2 65.17(3)
Ru4 Ru5 Ru2 90.32(3)
C501 Ru5 Ru6 159.5(3)
C502 Ru5 Ru6 107.8(3)
C500 Ru5 Ru6 93.2(3)
N1 Ru5 Ru6 76.53(19)
Ru7 Ru5 Ru6 61.79(3)
Ru4 Ru5 Ru6 61.31(3)
Ru2 Ru5 Ru6 62.14(3)
C601 Ru6 C3 116.5(4)
C601 Ru6 C2 110.3(5)
C3 Ru6 C2 36.7(5)
C601 Ru6 C1 77.4(5)
C3 Ru6 C1 65.9(5)
C2 Ru6 C1 36.1(5)
C601 Ru6 C4 89.2(4)
C3 Ru6 C4 35.8(4)
C2 Ru6 C4 65.7(4)
C1 Ru6 C4 78.7(4)
C601 Ru6 Ru5 72.3(3)
C3 Ru6 Ru5 144.7(3)
C2 Ru6 Ru5 176.4(3)
C1 Ru6 Ru5 145.1(4)
C4 Ru6 Ru5 117.2(3)
C601 Ru6 Ru7 80.3(4)
C3 Ru6 Ru7 90.0(3)
C2 Ru6 Ru7 125.8(4)
C1 Ru6 Ru7 134.2(3)
C4 Ru6 Ru7 61.4(3)
Ru5 Ru6 Ru7 56.62(3)
C601 Ru6 Ru4 78.7(3)
C3 Ru6 Ru4 153.8(3)
C2 Ru6 Ru4 119.7(4)
C1 Ru6 Ru4 99.8(4)
C4 Ru6 Ru4 167.8(3)
Ru5 Ru6 Ru4 57.88(3)
Ru7 Ru6 Ru4 114.45(3)
C601 Ru6 Ru2 128.2(4)
C3 Ru6 Ru2 98.4(3)
C2 Ru6 Ru2 120.1(3)
C1 Ru6 Ru2 154.3(3)
C4 Ru6 Ru2 100.6(3)
Ru5 Ru6 Ru2 57.96(3)
Ru7 Ru6 Ru2 61.79(3)
Ru4 Ru6 Ru2 86.03(3)
C601 Ru6 Ru1 135.7(3)
C3 Ru6 Ru1 104.0(3)
C2 Ru6 Ru1 91.2(3)
C1 Ru6 Ru1 105.6(3)
C4 Ru6 Ru1 135.0(3)
Ru5 Ru6 Ru1 85.18(3)
Ru7 Ru6 Ru1 118.25(3)
Ru4 Ru6 Ru1 57.12(3)
Ru2 Ru6 Ru1 56.78(3)
C601 Ru6 H100 168.6
C3 Ru6 H100 73.2
C2 Ru6 H100 81.0
C1 Ru6 H100 113.2
C4 Ru6 H100 96.9
Ru5 Ru6 H100 96.4
Ru7 Ru6 H100 94.2
Ru4 Ru6 H100 94.8
Ru2 Ru6 H100 41.2
Ru1 Ru6 H100 39.4
C701 Ru7 C500 92.2(4)
C701 Ru7 C6 91.1(5)
C500 Ru7 C6 118.4(4)
C701 Ru7 C5 111.0(4)
C500 Ru7 C5 142.7(4)
C6 Ru7 C5 36.7(4)
C701 Ru7 C7 98.2(5)
C500 Ru7 C7 82.4(4)
C6 Ru7 C7 36.4(4)
C5 Ru7 C7 66.2(4)
C701 Ru7 Ru5 101.0(3)
C500 Ru7 Ru5 49.2(3)
C6 Ru7 Ru5 162.5(3)
C5 Ru7 Ru5 143.0(3)
C7 Ru7 Ru5 128.0(3)
C701 Ru7 Ru6 151.5(3)
C500 Ru7 Ru6 91.7(3)
C6 Ru7 Ru6 111.6(3)
C5 Ru7 Ru6 81.6(3)
C7 Ru7 Ru6 110.3(3)
Ru5 Ru7 Ru6 61.59(3)
C701 Ru7 Ru2 91.9(3)
C500 Ru7 Ru2 107.3(3)
C6 Ru7 Ru2 134.0(3)
C5 Ru7 Ru2 100.8(3)
C7 Ru7 Ru2 165.8(3)
Ru5 Ru7 Ru2 58.82(3)
Ru6 Ru7 Ru2 60.05(3)
C11 N1 Ru2 120.2(6)
C11 N1 Ru1 116.3(5)
Ru2 N1 Ru1 79.9(2)
C11 N1 Ru5 119.7(5)
Ru2 N1 Ru5 77.9(2)
Ru1 N1 Ru5 123.7(3)
C11 N1 Ru4 117.9(5)
Ru2 N1 Ru4 121.9(3)
Ru1 N1 Ru4 75.9(2)
Ru5 N1 Ru4 73.5(2)
C15 N2 C11 119.6(8)
C15 N2 Ru3 125.6(6)
C11 N2 Ru3 114.8(6)
O100 C100 Ru4 145.0(10)
O100 C100 Ru1 132.6(9)
Ru4 C100 Ru1 82.4(4)
O101 C101 Ru1 173.7(11)
O102 C102 Ru1 178.1(13)
O201 C201 Ru2 179.3(12)
O202 C202 Ru2 176.3(10)
O301 C301 Ru3 175.6(11)
O302 C302 Ru3 175.0(11)
O303 C303 Ru3 178.1(10)
O401 C401 Ru4 177.2(11)
O402 C402 Ru4 179.0(12)
O500 C500 Ru5 143.5(9)
O500 C500 Ru7 137.1(8)
Ru5 C500 Ru7 79.4(4)
O501 C501 Ru5 179.2(11)
O502 C502 Ru5 162.4(10)
O601 C601 Ru6 171.3(10)
O701 C701 Ru7 177.1(10)
C2 C1 Ru6 71.7(7)
C2 C1 H1A 116.4
Ru6 C1 H1A 116.4
C2 C1 H1B 116.4
Ru6 C1 H1B 116.4
H1A C1 H1B 113.4
C1 C2 C3 121.0(12)
C1 C2 Ru6 72.3(7)
C3 C2 Ru6 71.4(6)
C1 C2 H2 119.0
C3 C2 H2 119.0
Ru6 C2 H2 119.0
C2 C3 C4 124.0(11)
C2 C3 Ru6 71.9(6)
C4 C3 Ru6 76.8(6)
C2 C3 H3 117.7
C4 C3 H3 117.7
Ru6 C3 H3 117.7
C3 C4 C5 120.9(10)
C3 C4 Ru6 67.4(6)
C5 C4 Ru6 118.1(7)
C3 C4 H4 114.2
C5 C4 H4 114.2
Ru6 C4 H4 114.2
C6 C5 C4 122.6(10)
C6 C5 Ru7 71.0(6)
C4 C5 Ru7 90.8(6)
C6 C5 H5 118.3
C4 C5 H5 118.3
Ru7 C5 H5 118.3
C5 C6 C7 123.2(11)
C5 C6 Ru7 72.3(6)
C7 C6 Ru7 75.1(6)
C5 C6 H6 118.1
C7 C6 H6 118.1
Ru7 C6 H6 118.1
C6 C7 C8 119.9(11)
C6 C7 Ru7 68.5(5)
C8 C7 Ru7 123.8(8)
C6 C7 H7 112.6
C8 C7 H7 112.6
Ru7 C7 H7 112.6
C7 C8 H8A 109.5
C7 C8 H8B 109.5
H8A C8 H8B 109.5
C7 C8 H8C 109.5
H8A C8 H8C 109.5
H8B C8 H8C 109.5
N1 C11 N2 117.3(7)
N1 C11 C12 123.6(8)
N2 C11 C12 119.0(8)
C13 C12 C11 120.8(9)
C13 C12 H12 119.6
C11 C12 H12 119.6
C14 C13 C12 118.8(9)
C14 C13 H13 120.6
C12 C13 H13 120.6
C13 C14 C15 121.3(9)
C13 C14 H14 119.3
C15 C14 H14 119.3
N2 C15 C14 120.3(8)
N2 C15 C16 120.1(9)
C14 C15 C16 119.6(9)
C15 C16 H16A 109.5
C15 C16 H16B 109.5
H16A C16 H16B 109.5
C15 C16 H16C 109.5
H16A C16 H16C 109.5
H16B C16 H16C 109.5
C152 Ru51 C151 90.6(5)
C152 Ru51 C150 86.4(5)
C151 Ru51 C150 86.9(5)
C152 Ru51 N51 171.1(4)
C151 Ru51 N51 96.0(4)
C150 Ru51 N51 99.8(4)
C152 Ru51 Ru53 99.1(4)
C151 Ru51 Ru53 76.8(3)
C150 Ru51 Ru53 162.8(4)
N51 Ru51 Ru53 76.7(2)
C152 Ru51 Ru54 130.7(4)
C151 Ru51 Ru54 99.6(3)
C150 Ru51 Ru54 46.8(3)
N51 Ru51 Ru54 53.9(2)
Ru53 Ru51 Ru54 130.14(4)
C152 Ru51 Ru52 121.1(4)
C151 Ru51 Ru52 127.8(3)
C150 Ru51 Ru52 131.0(3)
N51 Ru51 Ru52 50.00(19)
Ru53 Ru51 Ru52 59.27(3)
Ru54 Ru51 Ru52 89.56(3)
C152 Ru51 Ru56 101.3(4)
C151 Ru51 Ru56 158.7(3)
C150 Ru51 Ru56 76.3(4)
N51 Ru51 Ru56 74.4(2)
Ru53 Ru51 Ru56 117.99(4)
Ru54 Ru51 Ru56 59.27(3)
Ru52 Ru51 Ru56 59.99(3)
C152 Ru51 H150 85.3
C151 Ru51 H150 161.2
C150 Ru51 H150 111.0
N51 Ru51 H150 86.6
Ru53 Ru51 H150 85.7
Ru54 Ru51 H150 97.0
Ru52 Ru51 H150 43.3
Ru56 Ru51 H150 39.4
C252 Ru52 C251 88.6(4)
C252 Ru52 N51 170.0(4)
C251 Ru52 N51 98.4(4)
C252 Ru52 Ru53 96.2(3)
C251 Ru52 Ru53 88.2(3)
N51 Ru52 Ru53 77.0(2)
C252 Ru52 Ru55 135.2(3)
C251 Ru52 Ru55 90.1(3)
N51 Ru52 Ru55 52.4(2)
Ru53 Ru52 Ru55 128.56(4)
C252 Ru52 Ru51 120.3(3)
C251 Ru52 Ru51 137.0(3)
N51 Ru52 Ru51 49.9(2)
Ru53 Ru52 Ru51 59.83(3)
Ru55 Ru52 Ru51 89.34(3)
C252 Ru52 Ru56 101.8(3)
C251 Ru52 Ru56 146.6(3)
N51 Ru52 Ru56 76.2(2)
Ru53 Ru52 Ru56 121.46(4)
Ru55 Ru52 Ru56 60.14(3)
Ru51 Ru52 Ru56 63.00(3)
C252 Ru52 Ru57 78.6(3)
C251 Ru52 Ru57 94.1(3)
N51 Ru52 Ru57 107.8(2)
Ru53 Ru52 Ru57 174.24(4)
Ru55 Ru52 Ru57 56.81(3)
Ru51 Ru52 Ru57 120.66(3)
Ru56 Ru52 Ru57 58.00(3)
C252 Ru52 H150 85.7
C251 Ru52 H150 171.6
N51 Ru52 H150 86.5
Ru53 Ru52 H150 86.2
Ru55 Ru52 H150 98.4
Ru51 Ru52 H150 43.3
Ru56 Ru52 H150 41.3
Ru57 Ru52 H150 90.9
C353 Ru53 C351 91.2(6)
C353 Ru53 C352 91.5(5)
C351 Ru53 C352 98.7(5)
C353 Ru53 N52 167.5(4)
C351 Ru53 N52 95.3(5)
C352 Ru53 N52 98.1(5)
C353 Ru53 Ru52 85.5(4)
C351 Ru53 Ru52 95.0(4)
C352 Ru53 Ru52 166.0(3)
N52 Ru53 Ru52 83.3(2)
C353 Ru53 Ru51 86.1(4)
C351 Ru53 Ru51 155.9(4)
C352 Ru53 Ru51 105.3(3)
N52 Ru53 Ru51 83.7(2)
Ru52 Ru53 Ru51 60.90(3)
C452 Ru54 C451 89.2(6)
C452 Ru54 C150 89.7(6)
C451 Ru54 C150 96.7(5)
C452 Ru54 N51 166.3(4)
C451 Ru54 N51 99.7(4)
C150 Ru54 N51 99.5(4)
C452 Ru54 Ru55 114.7(4)
C451 Ru54 Ru55 118.7(4)
C150 Ru54 Ru55 135.8(3)
N51 Ru54 Ru55 51.8(2)
C452 Ru54 Ru51 136.3(5)
C451 Ru54 Ru51 110.5(4)
C150 Ru54 Ru51 50.7(3)
N51 Ru54 Ru51 49.68(19)
Ru55 Ru54 Ru51 90.14(3)
C452 Ru54 Ru56 96.3(5)
C451 Ru54 Ru56 174.1(4)
C150 Ru54 Ru56 81.2(4)
N51 Ru54 Ru56 75.30(19)
Ru55 Ru54 Ru56 60.82(3)
Ru51 Ru54 Ru56 63.91(3)
C551 Ru55 C553 92.6(5)
C551 Ru55 C550 86.7(5)
C553 Ru55 C550 86.6(5)
C551 Ru55 N51 97.1(4)
C553 Ru55 N51 109.9(4)
C550 Ru55 N51 162.8(4)
C551 Ru55 Ru57 108.2(4)
C553 Ru55 Ru57 128.4(4)
C550 Ru55 Ru57 49.8(3)
N51 Ru55 Ru57 113.41(19)
C551 Ru55 Ru54 128.0(4)
C553 Ru55 Ru54 66.2(4)
C550 Ru55 Ru54 134.6(3)
N51 Ru55 Ru54 53.85(19)
Ru57 Ru55 Ru54 122.35(4)
C551 Ru55 Ru52 100.9(3)
C553 Ru55 Ru52 157.0(4)
C550 Ru55 Ru52 112.5(3)
N51 Ru55 Ru52 50.31(18)
Ru57 Ru55 Ru52 64.67(3)
Ru54 Ru55 Ru52 90.87(3)
C551 Ru55 Ru56 162.3(3)
C553 Ru55 Ru56 105.1(4)
C550 Ru55 Ru56 94.9(3)
N51 Ru55 Ru56 76.47(19)
Ru57 Ru55 Ru56 61.12(3)
Ru54 Ru55 Ru56 61.29(3)
Ru52 Ru55 Ru56 62.21(3)
C651 Ru56 C52 111.5(5)
C651 Ru56 C53 115.6(5)
C52 Ru56 C53 36.7(4)
C651 Ru56 C51 77.9(5)
C52 Ru56 C51 37.1(5)
C53 Ru56 C51 66.2(4)
C651 Ru56 C54 87.7(5)
C52 Ru56 C54 65.8(4)
C53 Ru56 C54 35.6(4)
C51 Ru56 C54 78.6(4)
C651 Ru56 Ru57 78.8(4)
C52 Ru56 Ru57 126.6(3)
C53 Ru56 Ru57 90.5(3)
C51 Ru56 Ru57 134.8(3)
C54 Ru56 Ru57 62.3(2)
C651 Ru56 Ru55 72.2(4)
C52 Ru56 Ru55 174.7(3)
C53 Ru56 Ru55 145.9(3)
C51 Ru56 Ru55 144.2(3)
C54 Ru56 Ru55 118.7(2)
Ru57 Ru56 Ru55 57.25(3)
C651 Ru56 Ru54 80.1(4)
C52 Ru56 Ru54 118.3(3)
C53 Ru56 Ru54 152.9(3)
C51 Ru56 Ru54 98.2(3)
C54 Ru56 Ru54 167.8(3)
Ru57 Ru56 Ru54 115.09(4)
Ru55 Ru56 Ru54 57.89(3)
C651 Ru56 Ru52 127.2(4)
C52 Ru56 Ru52 119.8(4)
C53 Ru56 Ru52 99.2(3)
C51 Ru56 Ru52 154.8(4)
C54 Ru56 Ru52 101.6(3)
Ru57 Ru56 Ru52 61.62(3)
Ru55 Ru56 Ru52 57.65(3)
Ru54 Ru56 Ru52 86.33(3)
C651 Ru56 Ru51 136.9(4)
C52 Ru56 Ru51 90.2(3)
C53 Ru56 Ru51 104.1(3)
C51 Ru56 Ru51 105.1(4)
C54 Ru56 Ru51 135.3(3)
Ru57 Ru56 Ru51 118.32(3)
Ru55 Ru56 Ru51 84.57(3)
Ru54 Ru56 Ru51 56.83(3)
Ru52 Ru56 Ru51 57.02(3)
C651 Ru56 H150 168.0
C52 Ru56 H150 80.4
C53 Ru56 H150 73.7
C51 Ru56 H150 113.6
C54 Ru56 H150 97.5
Ru57 Ru56 H150 94.1
Ru55 Ru56 H150 95.9
Ru54 Ru56 H150 94.5
Ru52 Ru56 H150 41.3
Ru51 Ru56 H150 39.4
C751 Ru57 C550 90.3(5)
C751 Ru57 C56 89.4(5)
C550 Ru57 C56 118.9(4)
C751 Ru57 C55 109.5(4)
C550 Ru57 C55 145.0(4)
C56 Ru57 C55 37.0(4)
C751 Ru57 C57 97.9(4)
C550 Ru57 C57 83.1(4)
C56 Ru57 C57 36.7(4)
C55 Ru57 C57 66.2(4)
C751 Ru57 Ru55 103.6(3)
C550 Ru57 Ru55 48.7(3)
C56 Ru57 Ru55 161.2(3)
C55 Ru57 Ru55 142.4(3)
C57 Ru57 Ru55 126.3(3)
C751 Ru57 Ru56 152.8(3)
C550 Ru57 Ru56 94.6(3)
C56 Ru57 Ru56 111.2(3)
C55 Ru57 Ru56 80.9(3)
C57 Ru57 Ru56 109.2(3)
Ru55 Ru57 Ru56 61.64(3)
C751 Ru57 Ru52 92.6(3)
C550 Ru57 Ru52 105.5(3)
C56 Ru57 Ru52 135.5(3)
C55 Ru57 Ru52 102.2(3)
C57 Ru57 Ru52 166.4(3)
Ru55 Ru57 Ru52 58.52(3)
Ru56 Ru57 Ru52 60.38(3)
C61 N51 Ru51 116.1(6)
C61 N51 Ru52 116.3(6)
Ru51 N51 Ru52 80.1(2)
C61 N51 Ru55 119.4(6)
Ru51 N51 Ru55 124.5(4)
Ru52 N51 Ru55 77.3(2)
C61 N51 Ru54 121.5(6)
Ru51 N51 Ru54 76.4(2)
Ru52 N51 Ru54 122.2(4)
Ru55 N51 Ru54 74.4(2)
C65 N52 C61 119.4(9)
C65 N52 Ru53 126.0(7)
C61 N52 Ru53 114.6(6)
O150 C150 Ru54 142.8(10)
O150 C150 Ru51 134.7(10)
Ru54 C150 Ru51 82.5(4)
O151 C151 Ru51 175.4(11)
O152 C152 Ru51 177.5(11)
O251 C251 Ru52 177.3(10)
O252 C252 Ru52 174.4(10)
O351 C351 Ru53 176.5(12)
O352 C352 Ru53 175.1(14)
O353 C353 Ru53 179.3(13)
O451 C451 Ru54 176.1(12)
O452 C452 Ru54 177.3(13)
O550 C550 Ru55 141.1(10)
O550 C550 Ru57 137.3(10)
Ru55 C550 Ru57 81.5(4)
O551 C551 Ru55 179.5(11)
O553 C553 Ru55 162.3(11)
O651 C651 Ru56 169.6(11)
O751 C751 Ru57 176.2(10)
C52 C51 Ru56 70.3(6)
C52 C51 H51A 116.6
Ru56 C51 H51A 116.6
C52 C51 H51B 116.6
Ru56 C51 H51B 116.6
H51A C51 H51B 113.6
C53 C52 C51 120.3(12)
C53 C52 Ru56 72.5(6)
C51 C52 Ru56 72.6(6)
C53 C52 H52 119.6
C51 C52 H52 119.6
Ru56 C52 H52 119.6
C52 C53 C54 124.5(11)
C52 C53 Ru56 70.8(6)
C54 C53 Ru56 76.9(6)
C52 C53 H53 117.4
C54 C53 H53 117.4
Ru56 C53 H53 117.4
C55 C54 C53 121.9(10)
C55 C54 Ru56 116.8(7)
C53 C54 Ru56 67.5(6)
C55 C54 H54 114.2
C53 C54 H54 114.2
Ru56 C54 H54 114.2
C56 C55 C54 124.6(11)
C56 C55 Ru57 70.9(6)
C54 C55 Ru57 93.1(7)
C56 C55 H55 117.2
C54 C55 H55 117.2
Ru57 C55 H55 117.2
C55 C56 C57 121.4(11)
C55 C56 Ru57 72.1(6)
C57 C56 Ru57 74.8(6)
C55 C56 H56 119.1
C57 C56 H56 119.1
Ru57 C56 H56 119.1
C56 C57 C58 118.5(11)
C56 C57 Ru57 68.5(6)
C58 C57 Ru57 123.8(8)
C56 C57 H57 112.9
C58 C57 H57 112.9
Ru57 C57 H57 112.9
C57 C58 H58A 109.5
C57 C58 H58B 109.5
H58A C58 H58B 109.5
C57 C58 H58C 109.5
H58A C58 H58C 109.5
H58B C58 H58C 109.5
N52 C61 N51 119.1(9)
N52 C61 C62 118.3(9)
N51 C61 C62 122.6(8)
C63 C62 C61 122.4(11)
C63 C62 H62 118.8
C61 C62 H62 118.8
C62 C63 C64 118.1(12)
C62 C63 H63 121.0
C64 C63 H63 121.0
C63 C64 C65 121.6(12)
C63 C64 H64 119.2
C65 C64 H64 119.2
N52 C65 C64 120.1(11)
N52 C65 C66 118.1(11)
C64 C65 C66 121.8(11)
C65 C66 H66A 109.5
C65 C66 H66B 109.5
H66A C66 H66B 109.5
C65 C66 H66C 109.5
H66A C66 H66C 109.5
H66B C66 H66C 109.5
Cl93 C90 Cl92 113.2(12)
Cl93 C90 Cl91 115.0(12)
Cl92 C90 Cl91 111.7(10)
Cl93 C90 H90 105.3
Cl92 C90 H90 105.3
Cl91 C90 H90 105.3
Cl96 C95 Cl97 106.9
Cl96 C95 H95A 91.4
Cl97 C95 H95A 112.3
Cl96 C95 H95B 120.1
Cl97 C95 H95B 112.3
H95A C95 H95B 112.3

loop_
_geom_bond_atom_site_label_1
_geom_bond_atom_site_label_2
_geom_bond_distance
_geom_bond_site_symmetry_2
Ru1 C102 1.860(12) .
Ru1 C101 1.898(13) .
Ru1 N1 2.166(7) .
Ru1 C100 2.175(11) .
Ru1 Ru3 2.7419(11) .
Ru1 Ru4 2.7452(11) .
Ru1 Ru2 2.7518(11) .
Ru1 Ru6 2.9312(11) .
Ru1 H100 1.8961 .
Ru2 C201 1.869(11) .
Ru2 C202 1.872(11) .
Ru2 N1 2.121(7) .
Ru2 Ru3 2.7261(11) .
Ru2 Ru5 2.7367(10) .
Ru2 Ru6 2.8543(11) .
Ru2 Ru7 2.9030(11) .
Ru2 H100 1.8957 .
Ru3 C303 1.868(11) .
Ru3 C302 1.895(13) .
Ru3 C301 1.925(12) .
Ru3 N2 2.213(7) .
Ru4 C402 1.880(12) .
Ru4 C401 1.893(12) .
Ru4 C100 1.989(11) .
Ru4 N1 2.295(8) .
Ru4 Ru5 2.7095(12) .
Ru4 Ru6 2.8065(12) .
Ru5 C501 1.884(11) .
Ru5 C502 1.931(11) .
Ru5 C500 2.043(10) .
Ru5 N1 2.230(7) .
Ru5 Ru7 2.6518(11) .
Ru5 Ru6 2.7932(11) .
Ru6 C601 1.867(11) .
Ru6 C3 2.236(10) .
Ru6 C2 2.243(10) .
Ru6 C1 2.251(11) .
Ru6 C4 2.359(10) .
Ru6 Ru7 2.7985(12) .
Ru6 H100 1.8986 .
Ru7 C701 1.839(12) .
Ru7 C500 2.108(10) .
Ru7 C6 2.191(10) .
Ru7 C5 2.207(10) .
Ru7 C7 2.275(9) .
N1 C11 1.375(12) .
N2 C15 1.371(12) .
N2 C11 1.377(11) .
C100 O100 1.164(13) .
C101 O101 1.129(14) .
C102 O102 1.147(14) .
C201 O201 1.137(13) .
C202 O202 1.153(13) .
C301 O301 1.126(13) .
C302 O302 1.128(14) .
C303 O303 1.159(13) .
C401 O401 1.132(13) .
C402 O402 1.128(13) .
C500 O500 1.144(12) .
C501 O501 1.140(13) .
C502 O502 1.131(12) .
C601 O601 1.147(12) .
C701 O701 1.147(13) .
C1 C2 1.391(18) .
C1 H1A 0.9700 .
C1 H1B 0.9700 .
C2 C3 1.412(18) .
C2 H2 0.9800 .
C3 C4 1.418(15) .
C3 H3 0.9800 .
C4 C5 1.451(16) .
C4 H4 0.9800 .
C5 C6 1.385(16) .
C5 H5 0.9800 .
C6 C7 1.398(15) .
C6 H6 0.9800 .
C7 C8 1.504(17) .
C7 H7 0.9800 .
C8 H8A 0.9600 .
C8 H8B 0.9600 .
C8 H8C 0.9600 .
C11 C12 1.397(13) .
C12 C13 1.378(13) .
C12 H12 0.9300 .
C13 C14 1.350(14) .
C13 H13 0.9300 .
C14 C15 1.378(14) .
C14 H14 0.9300 .
C15 C16 1.504(13) .
C16 H16A 0.9600 .
C16 H16B 0.9600 .
C16 H16C 0.9600 .
Ru51 C152 1.862(11) .
Ru51 C151 1.902(14) .
Ru51 C150 2.134(11) .
Ru51 N51 2.145(7) .
Ru51 Ru53 2.7326(12) .
Ru51 Ru54 2.7341(12) .
Ru51 Ru52 2.7619(11) .
Ru51 Ru56 2.9335(12) .
Ru51 H150 1.8967 .
Ru52 C252 1.873(11) .
Ru52 C251 1.875(11) .
Ru52 N51 2.148(7) .
Ru52 Ru53 2.7170(12) .
Ru52 Ru55 2.7223(11) .
Ru52 Ru56 2.8509(11) .
Ru52 Ru57 2.8852(11) .
Ru52 H150 1.8964 .
Ru53 C353 1.871(16) .
Ru53 C351 1.907(13) .
Ru53 C352 1.946(13) .
Ru53 N52 2.203(9) .
Ru54 C452 1.831(13) .
Ru54 C451 1.889(14) .
Ru54 C150 2.009(12) .
Ru54 N51 2.274(8) .
Ru54 Ru55 2.7116(12) .
Ru54 Ru56 2.8077(13) .
Ru55 C551 1.866(12) .
Ru55 C553 1.897(11) .
Ru55 C550 2.030(11) .
Ru55 N51 2.212(8) .
Ru55 Ru57 2.6712(12) .
Ru55 Ru56 2.7948(11) .
Ru56 C651 1.856(12) .
Ru56 C52 2.234(11) .
Ru56 C53 2.255(10) .
Ru56 C51 2.264(10) .
Ru56 C54 2.378(10) .
Ru56 Ru57 2.7811(12) .
Ru56 H150 1.8989 .
Ru57 C751 1.829(12) .
Ru57 C550 2.062(11) .
Ru57 C56 2.201(10) .
Ru57 C55 2.215(10) .
Ru57 C57 2.281(10) .
N51 C61 1.385(12) .
N52 C65 1.365(13) .
N52 C61 1.367(12) .
C150 O150 1.157(14) .
C151 O151 1.135(14) .
C152 O152 1.157(13) .
C251 O251 1.138(13) .
C252 O252 1.154(12) .
C351 O351 1.129(15) .
C352 O352 1.108(14) .
C353 O353 1.155(16) .
C451 O451 1.140(15) .
C452 O452 1.156(15) .
C550 O550 1.161(13) .
C551 O551 1.161(13) .
C553 O553 1.162(13) .
C651 O651 1.153(14) .
C751 O751 1.159(13) .
C51 C52 1.430(18) .
C51 H51A 0.9700 .
C51 H51B 0.9700 .
C52 C53 1.414(17) .
C52 H52 0.9800 .
C53 C54 1.421(15) .
C53 H53 0.9800 .
C54 C55 1.415(15) .
C54 H54 0.9800 .
C55 C56 1.401(16) .
C55 H55 0.9800 .
C56 C57 1.413(16) .
C56 H56 0.9800 .
C57 C58 1.524(17) .
C57 H57 0.9800 .
C58 H58A 0.9600 .
C58 H58B 0.9600 .
C58 H58C 0.9600 .
C61 C62 1.398(14) .
C62 C63 1.336(16) .
C62 H62 0.9300 .
C63 C64 1.353(18) .
C63 H63 0.9300 .
C64 C65 1.370(18) .
C64 H64 0.9300 .
C65 C66 1.502(17) .
C66 H66A 0.9600 .
C66 H66B 0.9600 .
C66 H66C 0.9600 .
C90 Cl93 1.657(19) .
C90 Cl92 1.69(2) .
C90 Cl91 1.707(19) .
C90 H90 0.9800 .
Cl96 Cl97 0.67(4) 2_665
Cl96 C95 1.7681 .
Cl96 C95 1.98(5) 2_665
C95 Cl97 1.7709 .
C95 Cl97 1.83(6) 2_665
C95 Cl96 1.98(5) 2_665
C95 H95A 0.9600 .
C95 H95B 0.9600 .
Cl97 Cl96 0.67(3) 2_665
Cl97 C95 1.83(5) 2_665
